data_4131637
loop_
_publ_author_name
'Kou, Kevin G. M.'
'Kulyk, Svitlana'
'Marth, Christopher J.'
'Lee, Jack C.'
'Doering, Nicolle A.'
'Li, Beryl X.'
'Gallego, Gary M.'
'Lebold, Terry P.'
'Sarpong, Richmond'

_publ_section_title
;
 A Unifying Synthesis Approach to the C<sub>18</sub>-, C<sub>19</sub>-,
 and C<sub>20</sub>-Diterpenoid Alkaloids.
;
_journal_issue 39
_journal_name_full 'Journal of the American Chemical Society'
_journal_page_first 13882
_journal_page_last 13896
_journal_paper_doi 10.1021/jacs.7b07706
_journal_volume 139
_journal_year 2017
_chemical_formula_sum 'C22 H29 N O4'
_chemical_formula_weight 371.46
_chemical_name_common SKI-138D1
_chemical_name_systematic
; 
 sarpong85 
;
_space_group.centring_type primitive

_space_group_crystal_system triclinic
_space_group_IT_number 2
_space_group_name_Hall '-P 1'
_space_group_name_H-M_alt 'P -1'
_atom_sites_solution_hydrogens geom
_atom_sites_solution_primary iterative
_atom_sites_solution_secondary difmap
_audit_creation_method SHELXL-2014
_cell_angle_alpha 69.530(2)
_cell_angle_beta 89.570(2)
_cell_angle_gamma 78.333(2)
_cell_formula_units_Z 4
_cell_length_a 10.1894(4)
_cell_length_b 14.3413(5)
_cell_length_c 14.4462(5)
_cell_measurement_reflns_used 9873
_cell_measurement_temperature 100(2)
_cell_measurement_theta_max 68.26
_cell_measurement_theta_min 3.77
_cell_volume 1932.25(13)
_computing_cell_refinement 'Bruker SAINT'
_computing_data_collection 'Bruker APEX2'
_computing_data_reduction 'Bruker SAINT'
_computing_molecular_graphics ORTEP-32
_computing_publication_material WinGX
_computing_structure_refinement SHELXL-2014
_computing_structure_solution SHELXT
_diffrn_ambient_temperature 100(2)
_diffrn_detector_area_resol_mean 8.366
_diffrn_measured_fraction_theta_full 0.986
_diffrn_measured_fraction_theta_max 0.978
_diffrn_measurement_device_type 'Bruker APEX-II CCD'
_diffrn_measurement_method 'phi and omega scans'
_diffrn_radiation_type CuK\a
_diffrn_radiation_wavelength 1.54178
_diffrn_reflns_av_R_equivalents 0.0425
_diffrn_reflns_av_unetI/netI 0.0273
_diffrn_reflns_Laue_measured_fraction_full 0.986
_diffrn_reflns_Laue_measured_fraction_max 0.978
_diffrn_reflns_limit_h_max 12
_diffrn_reflns_limit_h_min -12
_diffrn_reflns_limit_k_max 16
_diffrn_reflns_limit_k_min -13
_diffrn_reflns_limit_l_max 17
_diffrn_reflns_limit_l_min -17
_diffrn_reflns_number 45657
_diffrn_reflns_point_group_measured_fraction_full 0.986
_diffrn_reflns_point_group_measured_fraction_max 0.978
_diffrn_reflns_theta_full 67.000
_diffrn_reflns_theta_max 68.333
_diffrn_reflns_theta_min 3.273
_diffrn_source 'microfocus rotating anode'
_exptl_absorpt_coefficient_mu 0.701
_exptl_absorpt_correction_T_max 0.929
_exptl_absorpt_correction_T_min 0.818
_exptl_absorpt_correction_type multi-scan
_exptl_absorpt_process_details SADABS
_exptl_crystal_colour colorless
_exptl_crystal_density_diffrn 1.277
_exptl_crystal_description prism
_exptl_crystal_F_000 800
_exptl_crystal_size_max 0.040
_exptl_crystal_size_mid 0.030
_exptl_crystal_size_min 0.020
_refine_diff_density_max 0.437
_refine_diff_density_min -0.247
_refine_diff_density_rms 0.074
_refine_ls_extinction_method none
_refine_ls_goodness_of_fit_ref 1.041
_refine_ls_hydrogen_treatment constr
_refine_ls_matrix_type full
_refine_ls_number_parameters 493
_refine_ls_number_reflns 6938
_refine_ls_number_restraints 0
_refine_ls_restrained_S_all 1.041
_refine_ls_R_factor_all 0.0865
_refine_ls_R_factor_gt 0.0682
_refine_ls_shift/su_max 0.000
_refine_ls_shift/su_mean 0.000
_refine_ls_structure_factor_coef Fsqd
_refine_ls_weighting_details 'w=1/[\s^2^(Fo^2^)+(0.1089P)^2^+1.6352P] where P=(Fo^2^+2Fc^2^)/3'
_refine_ls_weighting_scheme calc
_refine_ls_wR_factor_gt 0.1896
_refine_ls_wR_factor_ref 0.2049
_reflns_Friedel_coverage 0.000
_reflns_number_gt 5266
_reflns_number_total 6938
_reflns_threshold_expression 'I > 2\s(I)'
_cod_data_source_file ja7b07706_si_005.cif
_cod_data_source_block sarpong85
_cod_original_cell_volume 1932.25(12)
_cod_database_code 4131637
_shelx_space_group_comment
; 
The symmetry employed for this shelxl refinement is uniquely defined 
by the following loop, which should always be used as a source of 
symmetry information in preference to the above space-group names. 
They are only intended as comments. 
;
_shelx_estimated_absorpt_t_min 0.973
_shelx_estimated_absorpt_t_max 0.986
_shelxl_version_number 2014-3

loop_
_space_group_symop_operation_xyz
'x, y, z'
'-x, -y, -z'

loop_
_atom_site_label
_atom_site_type_symbol
_atom_site_fract_x
_atom_site_fract_y
_atom_site_fract_z
_atom_site_U_iso_or_equiv
_atom_site_adp_type
_atom_site_occupancy
_atom_site_site_symmetry_order
_atom_site_calc_flag
_atom_site_refinement_flags_posn
_atom_site_refinement_flags_adp
C1 C 1.0564(3) 0.6518(2) 0.7473(2) 0.0353(6) Uani 1 1 d . .
H1A H 1.0054 0.6390 0.8075 0.042 Uiso 1 1 calc R U
H1B H 1.1456 0.6610 0.7646 0.042 Uiso 1 1 calc R U
C2 C 1.0757(3) 0.5586(2) 0.7161(2) 0.0368(6) Uani 1 1 d . .
H2 H 1.0823 0.4968 0.7774 0.044 Uiso 1 1 calc R U
C3 C 1.2045(3) 0.5453(2) 0.6632(2) 0.0420(7) Uani 1 1 d . .
H3A H 1.2827 0.5370 0.7079 0.050 Uiso 1 1 calc R U
H3B H 1.2149 0.4830 0.6466 0.050 Uiso 1 1 calc R U
C4 C 1.2014(3) 0.6372(3) 0.5688(2) 0.0428(7) Uani 1 1 d . .
H4A H 1.2822 0.6241 0.5330 0.051 Uiso 1 1 calc R U
H4B H 1.2040 0.6975 0.5866 0.051 Uiso 1 1 calc R U
C5 C 1.0763(3) 0.6600(2) 0.5007(2) 0.0339(6) Uani 1 1 d . .
H5 H 1.0873 0.6056 0.4711 0.041 Uiso 1 1 calc R U
C6 C 0.9444(2) 0.65984(19) 0.55235(19) 0.0278(5) Uani 1 1 d . .
C7 C 0.8205(2) 0.6662(2) 0.48610(19) 0.0284(5) Uani 1 1 d . .
H7 H 0.8185 0.5976 0.4839 0.034 Uiso 1 1 calc R U
C8 C 0.7905(3) 0.7486(2) 0.38090(19) 0.0334(6) Uani 1 1 d . .
H8A H 0.8267 0.7207 0.3300 0.040 Uiso 1 1 calc R U
H8B H 0.8297 0.8079 0.3758 0.040 Uiso 1 1 calc R U
C9 C 0.6343(3) 0.7789(2) 0.36913(19) 0.0307(6) Uani 1 1 d . .
H9 H 0.5986 0.8445 0.3136 0.037 Uiso 1 1 calc R U
C10 C 0.5771(3) 0.6916(2) 0.3645(2) 0.0363(6) Uani 1 1 d . .
H10 H 0.5675 0.6770 0.3060 0.044 Uiso 1 1 calc R U
C11 C 0.5425(3) 0.6382(2) 0.4512(2) 0.0368(6) Uani 1 1 d . .
H11 H 0.5091 0.5780 0.4636 0.044 Uiso 1 1 calc R U
C12 C 0.5611(3) 0.6824(2) 0.5288(2) 0.0328(6) Uani 1 1 d . .
H12 H 0.4978 0.6772 0.5827 0.039 Uiso 1 1 calc R U
C13 C 0.5999(3) 0.78267(19) 0.47270(18) 0.0280(5) Uani 1 1 d . .
C14 C 0.7029(2) 0.70088(18) 0.54211(18) 0.0273(5) Uani 1 1 d . .
C15 C 0.7633(3) 0.70142(19) 0.63621(18) 0.0296(6) Uani 1 1 d . .
H15 H 0.7033 0.7404 0.6714 0.035 Uiso 1 1 calc R U
C16 C 0.8901(2) 0.74337(19) 0.59597(18) 0.0271(5) Uani 1 1 d . .
H16 H 0.8636 0.8115 0.5419 0.032 Uiso 1 1 calc R U
C17 C 0.9547(3) 0.5651(2) 0.6497(2) 0.0342(6) Uani 1 1 d . .
H17 H 0.9628 0.5012 0.6347 0.041 Uiso 1 1 calc R U
C18 C 0.8212(3) 0.5887(2) 0.6973(2) 0.0366(6) Uani 1 1 d . .
H18A H 0.7598 0.5451 0.6919 0.044 Uiso 1 1 calc R U
H18B H 0.8377 0.5784 0.7680 0.044 Uiso 1 1 calc R U
C19 C 1.0035(3) 0.8343(2) 0.67709(19) 0.0303(6) Uani 1 1 d . .
C20 C 0.9483(3) 1.0135(2) 0.6115(2) 0.0403(7) Uani 1 1 d . .
H20A H 0.9276 1.0175 0.6765 0.060 Uiso 1 1 calc R U
H20B H 0.8898 1.0703 0.5599 0.060 Uiso 1 1 calc R U
H20C H 1.0424 1.0173 0.6004 0.060 Uiso 1 1 calc R U
C21 C 1.1516(3) 0.7496(3) 0.3455(2) 0.0519(8) Uani 1 1 d . .
H21A H 1.2446 0.7397 0.3703 0.078 Uiso 1 1 calc R U
H21B H 1.1284 0.8132 0.2883 0.078 Uiso 1 1 calc R U
H21C H 1.1424 0.6924 0.3257 0.078 Uiso 1 1 calc R U
C22 C 0.4069(3) 0.9066(2) 0.4652(2) 0.0366(6) Uani 1 1 d . .
H22A H 0.3848 0.9118 0.3974 0.055 Uiso 1 1 calc R U
H22B H 0.3765 0.9733 0.4716 0.055 Uiso 1 1 calc R U
H22C H 0.3618 0.8570 0.5117 0.055 Uiso 1 1 calc R U
C23 C 0.4307(3) 0.8305(2) 0.74347(19) 0.0327(6) Uani 1 1 d . .
H23A H 0.3398 0.8210 0.7309 0.039 Uiso 1 1 calc R U
H23B H 0.4795 0.8360 0.6829 0.039 Uiso 1 1 calc R U
C24 C 0.4172(3) 0.9300(2) 0.7630(2) 0.0343(6) Uani 1 1 d . .
H24 H 0.4126 0.9866 0.6977 0.041 Uiso 1 1 calc R U
C25 C 0.2901(3) 0.9540(2) 0.8142(2) 0.0367(6) Uani 1 1 d . .
H25A H 0.2103 0.9612 0.7716 0.044 Uiso 1 1 calc R U
H25B H 0.2852 1.0195 0.8242 0.044 Uiso 1 1 calc R U
C26 C 0.2897(3) 0.8697(2) 0.9139(2) 0.0346(6) Uani 1 1 d . .
H26A H 0.2094 0.8886 0.9478 0.042 Uiso 1 1 calc R U
H26B H 0.2845 0.8060 0.9032 0.042 Uiso 1 1 calc R U
C27 C 0.4156(3) 0.85127(19) 0.97964(19) 0.0300(6) Uani 1 1 d . .
H27 H 0.4077 0.9106 1.0021 0.036 Uiso 1 1 calc R U
C28 C 0.5467(2) 0.84174(18) 0.92866(18) 0.0260(5) Uani 1 1 d . .
C29 C 0.6717(3) 0.84105(19) 0.99050(19) 0.0290(6) Uani 1 1 d . .
H29 H 0.6760 0.9124 0.9829 0.035 Uiso 1 1 calc R U
C30 C 0.7017(3) 0.7712(2) 1.1000(2) 0.0346(6) Uani 1 1 d . .
H30A H 0.6633 0.7099 1.1143 0.041 Uiso 1 1 calc R U
H30B H 0.6651 0.8077 1.1445 0.041 Uiso 1 1 calc R U
C31 C 0.8581(3) 0.7421(2) 1.1121(2) 0.0380(7) Uani 1 1 d . .
H31 H 0.8947 0.6830 1.1737 0.046 Uiso 1 1 calc R U
C32 C 0.9141(3) 0.8352(3) 1.0995(3) 0.0477(8) Uani 1 1 d . .
H32 H 0.9239 0.8607 1.1510 0.057 Uiso 1 1 calc R U
C33 C 0.9476(3) 0.8769(3) 1.0083(3) 0.0490(8) Uani 1 1 d . .
H33 H 0.9798 0.9382 0.9853 0.059 Uiso 1 1 calc R U
C34 C 0.9296(3) 0.8177(2) 0.9461(2) 0.0347(6) Uani 1 1 d . .
H34 H 0.9923 0.8144 0.8931 0.042 Uiso 1 1 calc R U
C35 C 0.8922(3) 0.7216(2) 1.01553(19) 0.0300(6) Uani 1 1 d . .
C36 C 0.7882(2) 0.79607(18) 0.94031(19) 0.0275(5) Uani 1 1 d . .
C37 C 0.7270(2) 0.78364(18) 0.85247(18) 0.0275(5) Uani 1 1 d . .
H37 H 0.7858 0.7371 0.8240 0.033 Uiso 1 1 calc R U
C38 C 0.5972(2) 0.74916(18) 0.89661(18) 0.0249(5) Uani 1 1 d . .
H38 H 0.6204 0.6848 0.9557 0.030 Uiso 1 1 calc R U
C39 C 0.5400(3) 0.92748(19) 0.8252(2) 0.0317(6) Uani 1 1 d . .
H39 H 0.5362 0.9950 0.8319 0.038 Uiso 1 1 calc R U
C40 C 0.6727(3) 0.8931(2) 0.7798(2) 0.0345(6) Uani 1 1 d . .
H40A H 0.6545 0.8940 0.7123 0.041 Uiso 1 1 calc R U
H40B H 0.7367 0.9374 0.7773 0.041 Uiso 1 1 calc R U
C41 C 0.4942(3) 0.6496(2) 0.81916(19) 0.0302(6) Uani 1 1 d . .
C42 C 0.5594(3) 0.4716(2) 0.8907(2) 0.0399(7) Uani 1 1 d . .
H42A H 0.4656 0.4653 0.8984 0.060 Uiso 1 1 calc R U
H42B H 0.6166 0.4176 0.9454 0.060 Uiso 1 1 calc R U
H42C H 0.5872 0.4653 0.8276 0.060 Uiso 1 1 calc R U
C43 C 0.3328(3) 0.7749(3) 1.1364(2) 0.0465(8) Uani 1 1 d . .
H43A H 0.3402 0.8356 1.1508 0.070 Uiso 1 1 calc R U
H43B H 0.3530 0.7149 1.1974 0.070 Uiso 1 1 calc R U
H43C H 0.2413 0.7831 1.1098 0.070 Uiso 1 1 calc R U
C44 C 1.0863(3) 0.5955(2) 1.0342(2) 0.0395(7) Uani 1 1 d . .
H44A H 1.1292 0.6426 0.9830 0.059 Uiso 1 1 calc R U
H44B H 1.1179 0.5262 1.0343 0.059 Uiso 1 1 calc R U
H44C H 1.1097 0.5974 1.0991 0.059 Uiso 1 1 calc R U
N1 N 0.9848(2) 0.74696(16) 0.66978(15) 0.0295(5) Uani 1 1 d . .
N2 N 0.5021(2) 0.73974(16) 0.82617(15) 0.0288(5) Uani 1 1 d . .
O1 O 1.08029(19) 0.83987(15) 0.73810(14) 0.0377(5) Uani 1 1 d . .
O2 O 0.92644(19) 0.91820(14) 0.60816(13) 0.0331(4) Uani 1 1 d . .
O3 O 1.06417(19) 0.75463(16) 0.42128(15) 0.0390(5) Uani 1 1 d . .
O4 O 0.54915(18) 0.87390(13) 0.48698(13) 0.0310(4) Uani 1 1 d . .
O5 O 0.4262(2) 0.64029(15) 0.75577(14) 0.0393(5) Uani 1 1 d . .
O6 O 0.57240(19) 0.56959(14) 0.89149(13) 0.0338(4) Uani 1 1 d . .
O7 O 0.42512(18) 0.76199(15) 1.06580(14) 0.0347(4) Uani 1 1 d . .
O8 O 0.94407(19) 0.62478(14) 1.01433(13) 0.0328(4) Uani 1 1 d . .

loop_
_atom_site_aniso_label
_atom_site_aniso_U_11
_atom_site_aniso_U_22
_atom_site_aniso_U_33
_atom_site_aniso_U_23
_atom_site_aniso_U_13
_atom_site_aniso_U_12
C1 0.0349(15) 0.0352(15) 0.0333(14) -0.0145(12) -0.0033(11) 0.0025(11)
C2 0.0341(15) 0.0319(14) 0.0418(15) -0.0144(12) -0.0039(12) 0.0014(11)
C3 0.0276(14) 0.0456(17) 0.0607(19) -0.0352(15) -0.0070(13) 0.0044(12)
C4 0.0261(14) 0.0600(19) 0.0575(19) -0.0400(16) 0.0093(13) -0.0089(13)
C5 0.0278(14) 0.0410(15) 0.0427(15) -0.0274(13) 0.0094(11) -0.0066(11)
C6 0.0256(13) 0.0285(13) 0.0335(13) -0.0172(11) 0.0039(10) -0.0037(10)
C7 0.0247(13) 0.0299(13) 0.0369(14) -0.0190(11) 0.0053(10) -0.0068(10)
C8 0.0318(14) 0.0455(16) 0.0302(13) -0.0206(12) 0.0079(11) -0.0117(12)
C9 0.0337(14) 0.0312(14) 0.0277(13) -0.0128(11) 0.0024(10) -0.0039(11)
C10 0.0292(14) 0.0403(15) 0.0437(16) -0.0231(13) -0.0012(12) -0.0024(11)
C11 0.0258(14) 0.0299(14) 0.0581(18) -0.0202(13) -0.0011(12) -0.0047(11)
C12 0.0238(13) 0.0319(14) 0.0398(15) -0.0095(11) 0.0053(11) -0.0053(10)
C13 0.0285(13) 0.0264(13) 0.0295(13) -0.0124(10) 0.0025(10) -0.0024(10)
C14 0.0257(13) 0.0249(12) 0.0319(13) -0.0103(10) 0.0073(10) -0.0062(10)
C15 0.0266(13) 0.0307(13) 0.0283(13) -0.0087(10) 0.0058(10) -0.0025(10)
C16 0.0270(13) 0.0282(13) 0.0274(12) -0.0136(10) 0.0022(10) -0.0023(10)
C17 0.0302(14) 0.0273(13) 0.0437(15) -0.0138(12) -0.0015(12) -0.0009(11)
C18 0.0322(15) 0.0347(15) 0.0344(14) -0.0032(12) -0.0009(11) -0.0047(11)
C19 0.0263(13) 0.0372(15) 0.0297(13) -0.0146(11) 0.0079(10) -0.0072(11)
C20 0.0478(17) 0.0339(15) 0.0449(16) -0.0166(13) 0.0101(13) -0.0173(13)
C21 0.0440(18) 0.075(2) 0.0509(19) -0.0366(18) 0.0252(15) -0.0194(16)
C22 0.0331(15) 0.0352(15) 0.0373(15) -0.0139(12) 0.0011(11) 0.0042(11)
C23 0.0295(14) 0.0341(14) 0.0302(13) -0.0099(11) -0.0001(11) 0.0001(11)
C24 0.0288(14) 0.0317(14) 0.0377(14) -0.0084(11) 0.0035(11) -0.0032(11)
C25 0.0256(14) 0.0345(15) 0.0504(17) -0.0182(13) 0.0020(12) -0.0014(11)
C26 0.0242(13) 0.0411(15) 0.0449(16) -0.0224(13) 0.0096(11) -0.0080(11)
C27 0.0280(13) 0.0289(13) 0.0366(14) -0.0158(11) 0.0081(11) -0.0064(10)
C28 0.0249(13) 0.0233(12) 0.0325(13) -0.0127(10) 0.0068(10) -0.0058(10)
C29 0.0252(13) 0.0277(13) 0.0405(14) -0.0192(11) 0.0077(11) -0.0071(10)
C30 0.0319(14) 0.0459(16) 0.0364(14) -0.0261(13) 0.0088(11) -0.0110(12)
C31 0.0319(15) 0.0511(17) 0.0393(15) -0.0294(14) 0.0033(12) -0.0030(12)
C32 0.0273(15) 0.064(2) 0.075(2) -0.0553(19) 0.0009(14) -0.0059(14)
C33 0.0254(15) 0.0503(19) 0.088(3) -0.0436(18) 0.0138(15) -0.0120(13)
C34 0.0243(13) 0.0355(15) 0.0492(16) -0.0205(13) 0.0086(12) -0.0078(11)
C35 0.0285(13) 0.0325(14) 0.0324(13) -0.0178(11) 0.0039(10) -0.0032(11)
C36 0.0237(13) 0.0246(12) 0.0363(14) -0.0136(10) 0.0080(10) -0.0054(10)
C37 0.0258(13) 0.0267(13) 0.0273(12) -0.0083(10) 0.0077(10) -0.0019(10)
C38 0.0263(12) 0.0226(12) 0.0262(12) -0.0101(10) 0.0054(10) -0.0038(9)
C39 0.0293(14) 0.0224(12) 0.0412(15) -0.0095(11) 0.0064(11) -0.0043(10)
C40 0.0285(14) 0.0324(14) 0.0349(14) -0.0037(11) 0.0069(11) -0.0043(11)
C41 0.0307(14) 0.0313(14) 0.0323(13) -0.0141(11) 0.0103(11) -0.0100(11)
C42 0.0498(18) 0.0290(14) 0.0479(17) -0.0179(13) 0.0098(13) -0.0160(12)
C43 0.0380(17) 0.065(2) 0.0413(16) -0.0248(15) 0.0205(13) -0.0127(15)
C44 0.0358(16) 0.0384(15) 0.0398(15) -0.0156(13) -0.0029(12) 0.0054(12)
N1 0.0302(11) 0.0300(11) 0.0291(11) -0.0142(9) 0.0005(9) -0.0014(9)
N2 0.0298(11) 0.0288(11) 0.0278(11) -0.0120(9) 0.0016(9) -0.0029(9)
O1 0.0342(11) 0.0448(11) 0.0404(11) -0.0206(9) 0.0020(8) -0.0126(9)
O2 0.0363(10) 0.0294(10) 0.0369(10) -0.0142(8) 0.0051(8) -0.0104(8)
O3 0.0314(10) 0.0512(12) 0.0465(11) -0.0286(10) 0.0189(9) -0.0159(9)
O4 0.0341(10) 0.0268(9) 0.0319(9) -0.0133(7) 0.0017(7) -0.0012(7)
O5 0.0386(11) 0.0474(12) 0.0400(11) -0.0224(9) 0.0002(9) -0.0146(9)
O6 0.0405(11) 0.0275(10) 0.0359(10) -0.0124(8) 0.0037(8) -0.0108(8)
O7 0.0311(10) 0.0402(11) 0.0375(10) -0.0183(8) 0.0160(8) -0.0102(8)
O8 0.0344(10) 0.0299(10) 0.0342(10) -0.0156(8) -0.0006(8) 0.0009(8)

loop_
_atom_type_symbol
_atom_type_description
_atom_type_scat_dispersion_real
_atom_type_scat_dispersion_imag
_atom_type_scat_source
C C 0.0181 0.0091 'International Tables Vol C Tables 4.2.6.8 and 6.1.1.4'
H H 0.0000 0.0000 'International Tables Vol C Tables 4.2.6.8 and 6.1.1.4'
N N 0.0311 0.0180 'International Tables Vol C Tables 4.2.6.8 and 6.1.1.4'
O O 0.0492 0.0322 'International Tables Vol C Tables 4.2.6.8 and 6.1.1.4'

loop_
_geom_angle_atom_site_label_1
_geom_angle_atom_site_label_2
_geom_angle_atom_site_label_3
_geom_angle
N1 C1 C2 113.5(2)
N1 C1 H1A 108.9
C2 C1 H1A 108.9
N1 C1 H1B 108.9
C2 C1 H1B 108.9
H1A C1 H1B 107.7
C3 C2 C1 112.0(2)
C3 C2 C17 109.8(2)
C1 C2 C17 110.9(2)
C3 C2 H2 108.0
C1 C2 H2 108.0
C17 C2 H2 108.0
C4 C3 C2 110.8(2)
C4 C3 H3A 109.5
C2 C3 H3A 109.5
C4 C3 H3B 109.5
C2 C3 H3B 109.5
H3A C3 H3B 108.1
C3 C4 C5 112.2(2)
C3 C4 H4A 109.2
C5 C4 H4A 109.2
C3 C4 H4B 109.2
C5 C4 H4B 109.2
H4A C4 H4B 107.9
O3 C5 C4 111.3(2)
O3 C5 C6 108.6(2)
C4 C5 C6 114.7(2)
O3 C5 H5 107.3
C4 C5 H5 107.3
C6 C5 H5 107.3
C5 C6 C16 120.1(2)
C5 C6 C7 114.3(2)
C16 C6 C7 101.81(19)
C5 C6 C17 112.4(2)
C16 C6 C17 98.0(2)
C7 C6 C17 108.4(2)
C14 C7 C8 102.4(2)
C14 C7 C6 101.93(19)
C8 C7 C6 120.1(2)
C14 C7 H7 110.5
C8 C7 H7 110.5
C6 C7 H7 110.5
C7 C8 C9 103.6(2)
C7 C8 H8A 111.0
C9 C8 H8A 111.0
C7 C8 H8B 111.0
C9 C8 H8B 111.0
H8A C8 H8B 109.0
C10 C9 C13 103.5(2)
C10 C9 C8 110.3(2)
C13 C9 C8 101.6(2)
C10 C9 H9 113.5
C13 C9 H9 113.5
C8 C9 H9 113.5
C11 C10 C9 111.6(2)
C11 C10 H10 124.2
C9 C10 H10 124.2
C10 C11 C12 112.7(2)
C10 C11 H11 123.7
C12 C11 H11 123.7
C11 C12 C13 104.6(2)
C11 C12 C14 115.9(2)
C13 C12 C14 57.65(16)
C11 C12 H12 120.4
C13 C12 H12 120.4
C14 C12 H12 120.4
O4 C13 C14 122.3(2)
O4 C13 C12 124.8(2)
C14 C13 C12 62.26(17)
O4 C13 C9 122.0(2)
C14 C13 C9 104.6(2)
C12 C13 C9 105.5(2)
C13 C14 C15 126.5(2)
C13 C14 C7 110.6(2)
C15 C14 C7 106.5(2)
C13 C14 C12 60.09(17)
C15 C14 C12 125.0(2)
C7 C14 C12 121.6(2)
C14 C15 C18 104.9(2)
C14 C15 C16 99.41(19)
C18 C15 C16 103.4(2)
C14 C15 H15 115.7
C18 C15 H15 115.7
C16 C15 H15 115.7
N1 C16 C6 113.0(2)
N1 C16 C15 116.2(2)
C6 C16 C15 95.2(2)
N1 C16 H16 110.5
C6 C16 H16 110.5
C15 C16 H16 110.5
C2 C17 C18 110.9(2)
C2 C17 C6 108.9(2)
C18 C17 C6 103.7(2)
C2 C17 H17 111.0
C18 C17 H17 111.0
C6 C17 H17 111.0
C15 C18 C17 103.3(2)
C15 C18 H18A 111.1
C17 C18 H18A 111.1
C15 C18 H18B 111.1
C17 C18 H18B 111.1
H18A C18 H18B 109.1
O1 C19 N1 124.9(3)
O1 C19 O2 122.4(2)
N1 C19 O2 112.7(2)
O2 C20 H20A 109.5
O2 C20 H20B 109.5
H20A C20 H20B 109.5
O2 C20 H20C 109.5
H20A C20 H20C 109.5
H20B C20 H20C 109.5
O3 C21 H21A 109.5
O3 C21 H21B 109.5
H21A C21 H21B 109.5
O3 C21 H21C 109.5
H21A C21 H21C 109.5
H21B C21 H21C 109.5
O4 C22 H22A 109.5
O4 C22 H22B 109.5
H22A C22 H22B 109.5
O4 C22 H22C 109.5
H22A C22 H22C 109.5
H22B C22 H22C 109.5
N2 C23 C24 113.6(2)
N2 C23 H23A 108.9
C24 C23 H23A 108.9
N2 C23 H23B 108.9
C24 C23 H23B 108.9
H23A C23 H23B 107.7
C25 C24 C23 112.5(2)
C25 C24 C39 109.4(2)
C23 C24 C39 110.9(2)
C25 C24 H24 107.9
C23 C24 H24 107.9
C39 C24 H24 107.9
C24 C25 C26 110.6(2)
C24 C25 H25A 109.5
C26 C25 H25A 109.5
C24 C25 H25B 109.5
C26 C25 H25B 109.5
H25A C25 H25B 108.1
C27 C26 C25 111.4(2)
C27 C26 H26A 109.3
C25 C26 H26A 109.3
C27 C26 H26B 109.3
C25 C26 H26B 109.3
H26A C26 H26B 108.0
O7 C27 C26 111.0(2)
O7 C27 C28 108.2(2)
C26 C27 C28 114.6(2)
O7 C27 H27 107.6
C26 C27 H27 107.6
C28 C27 H27 107.6
C27 C28 C38 120.4(2)
C27 C28 C29 114.1(2)
C38 C28 C29 102.04(19)
C27 C28 C39 112.6(2)
C38 C28 C39 98.09(19)
C29 C28 C39 107.8(2)
C36 C29 C30 102.4(2)
C36 C29 C28 102.18(19)
C30 C29 C28 121.5(2)
C36 C29 H29 109.9
C30 C29 H29 109.9
C28 C29 H29 109.9
C29 C30 C31 103.5(2)
C29 C30 H30A 111.1
C31 C30 H30A 111.1
C29 C30 H30B 111.1
C31 C30 H30B 111.1
H30A C30 H30B 109.0
C32 C31 C35 102.9(2)
C32 C31 C30 110.1(2)
C35 C31 C30 101.4(2)
C32 C31 H31 113.8
C35 C31 H31 113.8
C30 C31 H31 113.8
C33 C32 C31 111.7(3)
C33 C32 H32 124.2
C31 C32 H32 124.2
C32 C33 C34 112.4(3)
C32 C33 H33 123.8
C34 C33 H33 123.8
C33 C34 C35 105.4(3)
C33 C34 C36 115.9(2)
C35 C34 C36 57.95(17)
C33 C34 H34 120.2
C35 C34 H34 120.2
C36 C34 H34 120.2
O8 C35 C36 122.2(2)
O8 C35 C34 124.1(2)
C36 C35 C34 62.01(17)
O8 C35 C31 122.7(2)
C36 C35 C31 104.4(2)
C34 C35 C31 105.5(2)
C35 C36 C37 127.9(2)
C35 C36 C29 110.5(2)
C37 C36 C29 106.6(2)
C35 C36 C34 60.04(18)
C37 C36 C34 124.4(2)
C29 C36 C34 121.4(2)
C36 C37 C40 105.0(2)
C36 C37 C38 99.93(19)
C40 C37 C38 102.94(19)
C36 C37 H37 115.7
C40 C37 H37 115.7
C38 C37 H37 115.7
N2 C38 C28 113.1(2)
N2 C38 C37 115.4(2)
C28 C38 C37 95.34(18)
N2 C38 H38 110.7
C28 C38 H38 110.7
C37 C38 H38 110.7
C24 C39 C28 108.8(2)
C24 C39 C40 110.7(2)
C28 C39 C40 103.9(2)
C24 C39 H39 111.1
C28 C39 H39 111.1
C40 C39 H39 111.1
C37 C40 C39 102.9(2)
C37 C40 H40A 111.2
C39 C40 H40A 111.2
C37 C40 H40B 111.2
C39 C40 H40B 111.2
H40A C40 H40B 109.1
O5 C41 N2 124.4(3)
O5 C41 O6 123.5(2)
N2 C41 O6 112.1(2)
O6 C42 H42A 109.5
O6 C42 H42B 109.5
H42A C42 H42B 109.5
O6 C42 H42C 109.5
H42A C42 H42C 109.5
H42B C42 H42C 109.5
O7 C43 H43A 109.5
O7 C43 H43B 109.5
H43A C43 H43B 109.5
O7 C43 H43C 109.5
H43A C43 H43C 109.5
H43B C43 H43C 109.5
O8 C44 H44A 109.5
O8 C44 H44B 109.5
H44A C44 H44B 109.5
O8 C44 H44C 109.5
H44A C44 H44C 109.5
H44B C44 H44C 109.5
C19 N1 C16 123.2(2)
C19 N1 C1 116.2(2)
C16 N1 C1 120.4(2)
C41 N2 C38 122.9(2)
C41 N2 C23 114.8(2)
C38 N2 C23 120.9(2)
C19 O2 C20 114.1(2)
C21 O3 C5 113.3(2)
C13 O4 C22 112.3(2)
C41 O6 C42 113.7(2)
C43 O7 C27 113.4(2)
C35 O8 C44 112.5(2)

loop_
_geom_bond_atom_site_label_1
_geom_bond_atom_site_label_2
_geom_bond_distance
C1 N1 1.480(3)
C1 C2 1.530(4)
C1 H1A 0.9900
C1 H1B 0.9900
C2 C3 1.526(4)
C2 C17 1.536(4)
C2 H2 1.0000
C3 C4 1.524(5)
C3 H3A 0.9900
C3 H3B 0.9900
C4 C5 1.525(4)
C4 H4A 0.9900
C4 H4B 0.9900
C5 O3 1.421(4)
C5 C6 1.532(3)
C5 H5 1.0000
C6 C16 1.547(3)
C6 C7 1.559(3)
C6 C17 1.563(4)
C7 C14 1.538(3)
C7 C8 1.551(4)
C7 H7 1.0000
C8 C9 1.557(4)
C8 H8A 0.9900
C8 H8B 0.9900
C9 C10 1.505(4)
C9 C13 1.551(3)
C9 H9 1.0000
C10 C11 1.308(4)
C10 H10 0.9500
C11 C12 1.496(4)
C11 H11 0.9500
C12 C13 1.514(4)
C12 C14 1.546(4)
C12 H12 1.0000
C13 O4 1.391(3)
C13 C14 1.476(3)
C14 C15 1.500(4)
C15 C18 1.538(3)
C15 C16 1.558(4)
C15 H15 1.0000
C16 N1 1.464(3)
C16 H16 1.0000
C17 C18 1.549(4)
C17 H17 1.0000
C18 H18A 0.9900
C18 H18B 0.9900
C19 O1 1.217(3)
C19 N1 1.344(3)
C19 O2 1.359(3)
C20 O2 1.445(3)
C20 H20A 0.9800
C20 H20B 0.9800
C20 H20C 0.9800
C21 O3 1.419(3)
C21 H21A 0.9800
C21 H21B 0.9800
C21 H21C 0.9800
C22 O4 1.432(3)
C22 H22A 0.9800
C22 H22B 0.9800
C22 H22C 0.9800
C23 N2 1.481(3)
C23 C24 1.529(4)
C23 H23A 0.9900
C23 H23B 0.9900
C24 C25 1.524(4)
C24 C39 1.533(4)
C24 H24 1.0000
C25 C26 1.525(4)
C25 H25A 0.9900
C25 H25B 0.9900
C26 C27 1.524(4)
C26 H26A 0.9900
C26 H26B 0.9900
C27 O7 1.427(3)
C27 C28 1.526(3)
C27 H27 1.0000
C28 C38 1.547(3)
C28 C29 1.557(3)
C28 C39 1.560(3)
C29 C36 1.535(3)
C29 C30 1.541(4)
C29 H29 1.0000
C30 C31 1.558(4)
C30 H30A 0.9900
C30 H30B 0.9900
C31 C32 1.509(4)
C31 C35 1.547(3)
C31 H31 1.0000
C32 C33 1.317(5)
C32 H32 0.9500
C33 C34 1.470(4)
C33 H33 0.9500
C34 C35 1.513(4)
C34 C36 1.542(3)
C34 H34 1.0000
C35 O8 1.388(3)
C35 C36 1.480(4)
C36 C37 1.499(4)
C37 C40 1.542(3)
C37 C38 1.560(3)
C37 H37 1.0000
C38 N2 1.468(3)
C38 H38 1.0000
C39 C40 1.563(4)
C39 H39 1.0000
C40 H40A 0.9900
C40 H40B 0.9900
C41 O5 1.212(3)
C41 N2 1.350(3)
C41 O6 1.359(3)
C42 O6 1.442(3)
C42 H42A 0.9800
C42 H42B 0.9800
C42 H42C 0.9800
C43 O7 1.417(3)
C43 H43A 0.9800
C43 H43B 0.9800
C43 H43C 0.9800
C44 O8 1.427(3)
C44 H44A 0.9800
C44 H44B 0.9800
C44 H44C 0.9800
